data_4103035
loop_
_publ_author_name
'Dinesh G. Patel'
'Michelle M. Paquette'
'Roni A. Kopelman'
'Werner Kaminsky'
'Michael J. Ferguson'
'Natia L. Frank'

_publ_contact_author_address
;
Department of Chemistry
University of Washington
Seattle
Washington, 98195, USA
;
_publ_contact_author_email kaminsky@chem.washington.edu
_publ_contact_author_fax 00(206)6858665
_publ_contact_author_name 'Werner Kaminsky'
_publ_contact_author_phone 00(206)5437585
_publ_section_title
;
 A Solution- and Solid-State Investigation of Medium Effects on Charge
 Separation in Metastable Photomerocyanines
;
_journal_name_full 'Journal of the American Chemical Society'
_journal_page_first 12568
_journal_page_last 12586
_journal_paper_doi 10.1021/ja100238h
_journal_volume 132
_journal_year 2010
_chemical_formula_moiety 'C24 H20 N4 O'
_chemical_formula_sum 'C24 H20 N4 O'
_chemical_formula_weight 380.44
_chemical_name_common IPSO
_chemical_name_systematic
;
 IPSO
;
_space_group_IT_number 14
_symmetry_cell_setting monoclinic
_symmetry_Int_Tables_number 14
_symmetry_space_group_name_Hall '-P 2ybc'
_symmetry_space_group_name_H-M 'P 1 21/c 1'
_atom_sites_solution_hydrogens geom
_atom_sites_solution_primary direct
_atom_sites_solution_secondary difmap
_audit_conform_dict_location ftp://ftp.iucr.org/pub/cif_core.dic
_audit_conform_dict_name cif_core.dic
_audit_conform_dict_version 2.4
_audit_creation_date 2010-03-16T12:19:53-00:00
_audit_creation_method 'WinGX routine CIF_UPDATE'
_cell_angle_alpha 90
_cell_angle_beta 107.092(2)
_cell_angle_gamma 90
_cell_formula_units_Z 4
_cell_length_a 14.5008(5)
_cell_length_b 8.9511(3)
_cell_length_c 14.8771(6)
_cell_measurement_reflns_used 258
_cell_measurement_temperature 100(2)
_cell_measurement_theta_max 20
_cell_measurement_theta_min 3
_cell_volume 1845.73(12)
_computing_cell_refinement 'SAINT (Bruker, 2007)'
_computing_data_collection 'APEX2 (Bruker, 2007)'
_computing_data_reduction 'SAINT (Bruker, 2007)'
_computing_molecular_graphics 'ORTEP-3 for Windows (Farrugia, 1997)'
_computing_publication_material 'SHELXL-97 (Sheldrick, 1997)'
_computing_structure_refinement 'SHELXL-97 (Sheldrick, 2008)'
_computing_structure_solution 'SHELXS97 (Sheldrick, 1997)'
_diffrn_ambient_temperature 100(2)
_diffrn_measured_fraction_theta_full 1
_diffrn_measured_fraction_theta_max 0.997
_diffrn_measurement_device_type 'Bruker APEXII CCD area-detector'
_diffrn_measurement_method '\f and \w scans'
_diffrn_radiation_monochromator graphite
_diffrn_radiation_type MoK\a
_diffrn_radiation_wavelength 0.71073
_diffrn_reflns_av_R_equivalents 0.0386
_diffrn_reflns_av_unetI/netI 0.0296
_diffrn_reflns_limit_h_max 23
_diffrn_reflns_limit_h_min -23
_diffrn_reflns_limit_k_max 14
_diffrn_reflns_limit_k_min -14
_diffrn_reflns_limit_l_max 24
_diffrn_reflns_limit_l_min -24
_diffrn_reflns_number 58450
_diffrn_reflns_theta_full 25
_diffrn_reflns_theta_max 35.54
_diffrn_reflns_theta_min 2.69
_diffrn_source 'fine-focus sealed tube'
_exptl_absorpt_coefficient_mu 0.087
_exptl_absorpt_correction_T_max 0.9829
_exptl_absorpt_correction_T_min 0.977
_exptl_absorpt_correction_type multi-scan
_exptl_absorpt_process_details '(SADABS; Bruker, 2007)'
_exptl_crystal_colour orange
_exptl_crystal_density_diffrn 1.369
_exptl_crystal_density_method 'not measured'
_exptl_crystal_description 'cut block'
_exptl_crystal_F_000 800
_exptl_crystal_size_max 0.27
_exptl_crystal_size_mid 0.26
_exptl_crystal_size_min 0.2
_refine_diff_density_max 0.608
_refine_diff_density_min -0.291
_refine_diff_density_rms 0.063
_refine_ls_extinction_method none
_refine_ls_goodness_of_fit_ref 1.022
_refine_ls_hydrogen_treatment constr
_refine_ls_matrix_type full
_refine_ls_number_parameters 265
_refine_ls_number_reflns 8446
_refine_ls_number_restraints 0
_refine_ls_restrained_S_all 1.022
_refine_ls_R_factor_all 0.0608
_refine_ls_R_factor_gt 0.045
_refine_ls_shift/su_max 0
_refine_ls_shift/su_mean 0
_refine_ls_structure_factor_coef Fsqd
_refine_ls_weighting_details 'calc w=1/[\s^2^(Fo^2^)+(0.0770P)^2^+0.3835P] where P=(Fo^2^+2Fc^2^)/3'
_refine_ls_weighting_scheme calc
_refine_ls_wR_factor_gt 0.1236
_refine_ls_wR_factor_ref 0.1368
_reflns_number_gt 6604
_reflns_number_total 8446
_reflns_threshold_expression >2\s(I)
_cod_data_source_file ja100238h_si_004.cif
_cod_data_source_block mpipso_0m
_cod_original_sg_symbol_H-M 'P 21/c'
_cod_database_code 4103035

loop_
_symmetry_equiv_pos_as_xyz
'x, y, z'
'-x, y+1/2, -z+1/2'
'-x, -y, -z'
'x, -y-1/2, z-1/2'

loop_
_atom_site_label
_atom_site_type_symbol
_atom_site_fract_x
_atom_site_fract_y
_atom_site_fract_z
_atom_site_U_iso_or_equiv
_atom_site_adp_type
_atom_site_occupancy
_atom_site_symmetry_multiplicity
_atom_site_calc_flag
_atom_site_refinement_flags
C1 C 0.25493(7) 0.28076(12) 0.08664(6) 0.02304(17) Uani 1 1 d .
H1A H 0.1888 0.2852 0.091 0.035 Uiso 1 1 calc R
H1B H 0.2614 0.1947 0.0483 0.035 Uiso 1 1 calc R
H1C H 0.2693 0.3726 0.0575 0.035 Uiso 1 1 calc R
C2 C 0.32967(5) 0.12374(10) 0.22900(6) 0.01548(13) Uani 1 1 d .
C3 C 0.36713(6) 0.00464(11) 0.17666(6) 0.01988(16) Uani 1 1 d .
H3 H 0.4343 0.0051 0.1833 0.024 Uiso 1 1 calc R
C4 C 0.21724(5) -0.09996(9) 0.11601(6) 0.01533(13) Uani 1 1 d .
C5 C 0.17897(5) -0.01097(9) 0.17060(5) 0.01375(13) Uani 1 1 d .
C6 C 0.39450(5) 0.15911(10) 0.33102(5) 0.01586(14) Uani 1 1 d .
C7 C 0.37196(7) 0.06175(11) 0.40596(6) 0.02319(17) Uani 1 1 d .
H7A H 0.4156 0.0878 0.4679 0.035 Uiso 1 1 calc R
H7B H 0.3807 -0.0436 0.3926 0.035 Uiso 1 1 calc R
H7C H 0.3051 0.0785 0.4056 0.035 Uiso 1 1 calc R
C8 C 0.50241(6) 0.14196(12) 0.33858(7) 0.02418(18) Uani 1 1 d .
H8A H 0.5166 0.1973 0.2874 0.036 Uiso 1 1 calc R
H8B H 0.5175 0.036 0.334 0.036 Uiso 1 1 calc R
H8C H 0.5417 0.1816 0.3991 0.036 Uiso 1 1 calc R
C9 C 0.33044(6) 0.37890(10) 0.24782(6) 0.01631(14) Uani 1 1 d .
C10 C 0.37278(5) 0.32265(10) 0.33822(6) 0.01612(14) Uani 1 1 d .
C11 C 0.39220(6) 0.41587(11) 0.41552(6) 0.02109(16) Uani 1 1 d .
H11 H 0.4215 0.378 0.4769 0.025 Uiso 1 1 calc R
C12 C 0.36781(7) 0.56746(11) 0.40168(7) 0.02465(18) Uani 1 1 d .
H12 H 0.3812 0.6333 0.454 0.03 Uiso 1 1 calc R
C13 C 0.32426(7) 0.62173(11) 0.31188(7) 0.02466(18) Uani 1 1 d .
H13 H 0.3077 0.7245 0.3036 0.03 Uiso 1 1 calc R
C14 C 0.30435(7) 0.52813(10) 0.23344(7) 0.02148(16) Uani 1 1 d .
H14 H 0.2739 0.5655 0.1721 0.026 Uiso 1 1 calc R
C15 C 0.07814(5) -0.01419(9) 0.16337(5) 0.01300(12) Uani 1 1 d .
C16 C 0.01741(5) -0.11604(9) 0.10054(5) 0.01362(13) Uani 1 1 d .
C17 C 0.05718(5) -0.21021(9) 0.04130(5) 0.01425(13) Uani 1 1 d .
C18 C 0.15660(6) -0.20151(9) 0.04981(5) 0.01498(13) Uani 1 1 d .
C19 C 0.19307(6) -0.29659(10) -0.00730(6) 0.01835(15) Uani 1 1 d .
H19 H 0.2597 -0.295 -0.0032 0.022 Uiso 1 1 calc R
C20 C 0.13110(7) -0.39143(10) -0.06880(6) 0.02037(15) Uani 1 1 d .
H20 H 0.154 -0.4569 -0.1077 0.024 Uiso 1 1 calc R
C21 C 0.03340(7) -0.38978(10) -0.07299(6) 0.02055(16) Uani 1 1 d .
H21 H -0.009 -0.455 -0.1164 0.025 Uiso 1 1 calc R
C22 C 0.03730(5) 0.08207(9) 0.21605(5) 0.01504(13) Uani 1 1 d .
H22 H 0.076 0.1534 0.2578 0.018 Uiso 1 1 calc R
C23 C -0.05988(6) 0.07051(10) 0.20580(6) 0.01714(14) Uani 1 1 d .
H23 H -0.09 0.1351 0.2394 0.021 Uiso 1 1 calc R
C24 C -0.11367(6) -0.03848(10) 0.14473(6) 0.01844(15) Uani 1 1 d .
H24 H -0.1802 -0.0479 0.1401 0.022 Uiso 1 1 calc R
O1 O 0.23524(4) 0.08035(7) 0.23753(4) 0.01627(11) Uani 1 1 d .
N1 N 0.32243(5) 0.26545(9) 0.18084(5) 0.01729(13) Uani 1 1 d .
N2 N 0.31630(5) -0.09687(9) 0.12415(5) 0.01966(14) Uani 1 1 d .
N3 N -0.00355(5) -0.30303(9) -0.02032(5) 0.01839(13) Uani 1 1 d .
N4 N -0.07763(5) -0.12933(9) 0.09303(5) 0.01737(13) Uani 1 1 d .

loop_
_atom_site_aniso_label
_atom_site_aniso_U_11
_atom_site_aniso_U_22
_atom_site_aniso_U_33
_atom_site_aniso_U_23
_atom_site_aniso_U_13
_atom_site_aniso_U_12
C1 0.0240(4) 0.0282(5) 0.0159(3) 0.0015(3) 0.0041(3) 0.0030(3)
C2 0.0115(3) 0.0177(3) 0.0176(3) -0.0020(3) 0.0049(2) -0.0007(2)
C3 0.0146(3) 0.0226(4) 0.0233(4) -0.0051(3) 0.0069(3) 0.0007(3)
C4 0.0134(3) 0.0151(3) 0.0174(3) -0.0019(2) 0.0044(2) 0.0013(2)
C5 0.0129(3) 0.0133(3) 0.0147(3) -0.0013(2) 0.0035(2) 0.0001(2)
C6 0.0128(3) 0.0178(3) 0.0160(3) -0.0009(3) 0.0028(2) -0.0007(2)
C7 0.0261(4) 0.0239(4) 0.0185(3) 0.0027(3) 0.0049(3) -0.0026(3)
C8 0.0139(3) 0.0301(5) 0.0273(4) -0.0036(3) 0.0040(3) 0.0003(3)
C9 0.0152(3) 0.0170(3) 0.0186(3) -0.0006(3) 0.0079(2) -0.0018(3)
C10 0.0123(3) 0.0185(4) 0.0176(3) -0.0023(3) 0.0046(2) -0.0021(2)
C11 0.0155(3) 0.0260(4) 0.0209(4) -0.0070(3) 0.0039(3) -0.0026(3)
C12 0.0203(4) 0.0239(4) 0.0306(4) -0.0110(3) 0.0087(3) -0.0048(3)
C13 0.0246(4) 0.0174(4) 0.0357(5) -0.0038(3) 0.0145(4) -0.0026(3)
C14 0.0234(4) 0.0181(4) 0.0260(4) 0.0018(3) 0.0120(3) -0.0002(3)
C15 0.0128(3) 0.0131(3) 0.0129(3) 0.0008(2) 0.0034(2) 0.0002(2)
C16 0.0138(3) 0.0127(3) 0.0138(3) 0.0013(2) 0.0031(2) 0.0001(2)
C17 0.0161(3) 0.0122(3) 0.0137(3) 0.0004(2) 0.0033(2) 0.0001(2)
C18 0.0164(3) 0.0128(3) 0.0154(3) -0.0001(2) 0.0044(2) 0.0016(2)
C19 0.0201(3) 0.0164(3) 0.0186(3) -0.0018(3) 0.0059(3) 0.0032(3)
C20 0.0259(4) 0.0166(4) 0.0183(3) -0.0029(3) 0.0059(3) 0.0031(3)
C21 0.0256(4) 0.0171(4) 0.0180(3) -0.0036(3) 0.0049(3) -0.0020(3)
C22 0.0148(3) 0.0154(3) 0.0151(3) -0.0002(2) 0.0048(2) 0.0008(2)
C23 0.0151(3) 0.0195(4) 0.0174(3) 0.0001(3) 0.0057(2) 0.0018(3)
C24 0.0138(3) 0.0217(4) 0.0197(3) -0.0001(3) 0.0048(3) 0.0000(3)
O1 0.0118(2) 0.0195(3) 0.0178(2) -0.0057(2) 0.00464(19) -0.00258(19)
N1 0.0182(3) 0.0192(3) 0.0149(3) -0.0002(2) 0.0055(2) 0.0001(2)
N2 0.0151(3) 0.0214(3) 0.0229(3) -0.0045(3) 0.0061(2) 0.0016(2)
N3 0.0208(3) 0.0162(3) 0.0171(3) -0.0027(2) 0.0039(2) -0.0025(2)
N4 0.0141(3) 0.0190(3) 0.0184(3) -0.0004(2) 0.0040(2) -0.0013(2)

loop_
_atom_type_symbol
_atom_type_description
_atom_type_scat_dispersion_real
_atom_type_scat_dispersion_imag
_atom_type_scat_source
C C 0.0033 0.0016 'International Tables Vol C Tables 4.2.6.8 and 6.1.1.4'
H H 0 0 'International Tables Vol C Tables 4.2.6.8 and 6.1.1.4'
O O 0.0106 0.006 'International Tables Vol C Tables 4.2.6.8 and 6.1.1.4'
N N 0.0061 0.0033 'International Tables Vol C Tables 4.2.6.8 and 6.1.1.4'

loop_
_geom_angle_atom_site_label_1
_geom_angle_atom_site_label_2
_geom_angle_atom_site_label_3
_geom_angle
N1 C1 H1A 109.5
N1 C1 H1B 109.5
H1A C1 H1B 109.5
N1 C1 H1C 109.5
H1A C1 H1C 109.5
H1B C1 H1C 109.5
N1 C2 O1 110.01(6)
N1 C2 C3 110.38(7)
O1 C2 C3 110.14(7)
N1 C2 C6 103.80(6)
O1 C2 C6 106.26(6)
C3 C2 C6 115.96(7)
N2 C3 C2 125.79(7)
N2 C3 H3 117.1
C2 C3 H3 117.1
C5 C4 N2 121.36(7)
C5 C4 C18 120.20(7)
N2 C4 C18 118.42(7)
O1 C5 C4 121.65(7)
O1 C5 C15 116.50(6)
C4 C5 C15 121.79(7)
C10 C6 C7 114.14(7)
C10 C6 C8 108.66(7)
C7 C6 C8 108.70(7)
C10 C6 C2 100.76(6)
C7 C6 C2 113.38(7)
C8 C6 C2 110.96(7)
C6 C7 H7A 109.5
C6 C7 H7B 109.5
H7A C7 H7B 109.5
C6 C7 H7C 109.5
H7A C7 H7C 109.5
H7B C7 H7C 109.5
C6 C8 H8A 109.5
C6 C8 H8B 109.5
H8A C8 H8B 109.5
C6 C8 H8C 109.5
H8A C8 H8C 109.5
H8B C8 H8C 109.5
C14 C9 C10 121.19(8)
C14 C9 N1 128.69(8)
C10 C9 N1 110.11(7)
C11 C10 C9 120.53(8)
C11 C10 C6 130.53(8)
C9 C10 C6 108.86(7)
C10 C11 C12 118.78(9)
C10 C11 H11 120.6
C12 C11 H11 120.6
C13 C12 C11 120.28(9)
C13 C12 H12 119.9
C11 C12 H12 119.9
C12 C13 C14 121.24(9)
C12 C13 H13 119.4
C14 C13 H13 119.4
C9 C14 C13 117.96(9)
C9 C14 H14 121
C13 C14 H14 121
C22 C15 C16 118.76(7)
C22 C15 C5 122.16(7)
C16 C15 C5 119.08(7)
N4 C16 C15 122.17(7)
N4 C16 C17 118.27(7)
C15 C16 C17 119.56(7)
N3 C17 C18 122.59(7)
N3 C17 C16 118.09(7)
C18 C17 C16 119.31(7)
C19 C18 C17 117.81(7)
C19 C18 C4 122.19(7)
C17 C18 C4 120.00(7)
C20 C19 C18 119.14(8)
C20 C19 H19 120.4
C18 C19 H19 120.4
C19 C20 C21 118.63(8)
C19 C20 H20 120.7
C21 C20 H20 120.7
N3 C21 C20 124.09(8)
N3 C21 H21 118
C20 C21 H21 118
C23 C22 C15 118.49(7)
C23 C22 H22 120.8
C15 C22 H22 120.8
C22 C23 C24 118.71(7)
C22 C23 H23 120.6
C24 C23 H23 120.6
N4 C24 C23 124.22(7)
N4 C24 H24 117.9
C23 C24 H24 117.9
C5 O1 C2 118.12(6)
C9 N1 C2 107.72(6)
C9 N1 C1 120.37(7)
C2 N1 C1 119.23(7)
C3 N2 C4 117.18(7)
C21 N3 C17 117.72(7)
C24 N4 C16 117.55(7)

loop_
_geom_bond_atom_site_label_1
_geom_bond_atom_site_label_2
_geom_bond_distance
C1 N1 1.4610(11)
C1 H1A 0.98
C1 H1B 0.98
C1 H1C 0.98
C2 N1 1.4454(11)
C2 O1 1.4643(9)
C2 C3 1.5121(12)
C2 C6 1.5650(11)
C3 N2 1.2809(11)
C3 H3 0.95
C4 C5 1.3665(11)
C4 N2 1.4058(10)
C4 C18 1.4355(11)
C5 O1 1.3594(9)
C5 C15 1.4345(10)
C6 C10 1.5078(12)
C6 C7 1.5243(12)
C6 C8 1.5431(11)
C7 H7A 0.98
C7 H7B 0.98
C7 H7C 0.98
C8 H8A 0.98
C8 H8B 0.98
C8 H8C 0.98
C9 C14 1.3876(13)
C9 C10 1.3978(12)
C9 N1 1.4035(11)
C10 C11 1.3812(12)
C11 C12 1.4021(14)
C11 H11 0.95
C12 C13 1.3870(15)
C12 H12 0.95
C13 C14 1.3961(14)
C13 H13 0.95
C14 H14 0.95
C15 C22 1.4072(11)
C15 C16 1.4129(11)
C16 N4 1.3547(10)
C16 C17 1.4557(11)
C17 N3 1.3534(10)
C17 C18 1.4118(11)
C18 C19 1.4107(11)
C19 C20 1.3719(12)
C19 H19 0.95
C20 C21 1.3997(13)
C20 H20 0.95
C21 N3 1.3233(11)
C21 H21 0.95
C22 C23 1.3761(11)
C22 H22 0.95
C23 C24 1.4031(12)
C23 H23 0.95
C24 N4 1.3277(11)
C24 H24 0.95
